data_4500034
loop_
_publ_author_name
'Gagnon, Eric'
'Maris, Thierry'
'Arseneault, Pierre-Marc'
'Maly, Kenneth E.'
'Wuest,James D'

_publ_section_title
;
 Structural Features in Crystals of Derivatives of Benzene with Multiple
 Contiguous Phenyl Substituents
;
_journal_name_full 'Cryst. Growth & Design'
_journal_page_first 648
_journal_page_last 657
_journal_paper_doi 10.1021/cg9010746
_journal_volume 10
_journal_year 2010
_chemical_compound_source 'Synthesized by the authors. See text'
_chemical_formula_moiety 'C36 H26'
_chemical_formula_sum 'C36 H26'
_chemical_formula_weight 458.57
_chemical_name_systematic
; 
 ? 
;
_space_group_IT_number 2
_symmetry_cell_setting triclinic
_symmetry_space_group_name_Hall '-P 1'
_symmetry_space_group_name_H-M 'P -1'
_atom_sites_solution_hydrogens geom
_atom_sites_solution_primary direct
_atom_sites_solution_secondary difmap
_audit_creation_method SHELXL-97
_cell_angle_alpha 63.194(1)
_cell_angle_beta 68.387(2)
_cell_angle_gamma 65.645(1)
_cell_formula_units_Z 2
_cell_length_a 10.1713(3)
_cell_length_b 12.1167(4)
_cell_length_c 13.0185(5)
_cell_measurement_reflns_used 9535
_cell_measurement_temperature 100
_cell_measurement_theta_max 67.57
_cell_measurement_theta_min 3.90
_cell_volume 1271.35(8)
_computing_cell_refinement 'APEX II (Bruker, 2006)'
_computing_data_collection 'APEX II (Bruker, 2006)'
_computing_data_reduction 'SAINT (Bruker, 2004)'
_computing_molecular_graphics 'SHELXTL (Bruker, 1997)'
_computing_publication_material 'UdMX (local program)'
_computing_structure_refinement 'SHELXL97 (Sheldrick, 1997)'
_computing_structure_solution 'SHELXS97 (Sheldrick, 1997)'
_diffrn_ambient_temperature 100
_diffrn_detector_area_resol_mean 8.2
_diffrn_measured_fraction_theta_full 0.869
_diffrn_measured_fraction_theta_max 0.869
_diffrn_measurement_device_type 'Bruker Microstar'
_diffrn_measurement_method \w
_diffrn_radiation_monochromator 'Helios optics'
_diffrn_radiation_source 'Rotating Anode'
_diffrn_radiation_type CuK\a
_diffrn_radiation_wavelength 1.54178
_diffrn_reflns_av_R_equivalents 0.036
_diffrn_reflns_av_sigmaI/netI 0.0101
_diffrn_reflns_limit_h_max 12
_diffrn_reflns_limit_h_min -11
_diffrn_reflns_limit_k_max 14
_diffrn_reflns_limit_k_min -12
_diffrn_reflns_limit_l_max 15
_diffrn_reflns_limit_l_min 0
_diffrn_reflns_number 20093
_diffrn_reflns_theta_full 67.85
_diffrn_reflns_theta_max 67.85
_diffrn_reflns_theta_min 3.90
_exptl_absorpt_coefficient_mu 0.512
_exptl_absorpt_correction_T_max 0.9599
_exptl_absorpt_correction_T_min 0.7680
_exptl_absorpt_correction_type multi-scan
_exptl_absorpt_process_details 'Twinabs 1.05 (Sheldrick,2006)'
_exptl_crystal_colour Colorless
_exptl_crystal_density_diffrn 1.198
_exptl_crystal_density_method 'not measured'
_exptl_crystal_description block
_exptl_crystal_F_000 484
_exptl_crystal_size_max 0.24
_exptl_crystal_size_mid 0.20
_exptl_crystal_size_min 0.08
_refine_diff_density_max 0.131
_refine_diff_density_min -0.198
_refine_diff_density_rms 0.031
_refine_ls_extinction_method none
_refine_ls_goodness_of_fit_ref 1.064
_refine_ls_hydrogen_treatment constr
_refine_ls_matrix_type full
_refine_ls_number_parameters 326
_refine_ls_number_reflns 4199
_refine_ls_number_restraints 0
_refine_ls_restrained_S_all 1.064
_refine_ls_R_factor_all 0.0369
_refine_ls_R_factor_gt 0.0340
_refine_ls_shift/su_max 0.000
_refine_ls_shift/su_mean 0.000
_refine_ls_structure_factor_coef Fsqd
_refine_ls_weighting_details 'calc w=1/[\s^2^(Fo^2^)+(0.0586P)^2^+0.1197P] where P=(Fo^2^+2Fc^2^)/3'
_refine_ls_weighting_scheme calc
_refine_ls_wR_factor_gt 0.0944
_refine_ls_wR_factor_ref 0.0963
_reflns_number_gt 3826
_reflns_number_total 4199
_reflns_threshold_expression I>2\s(I)
_cod_data_source_file deposit.cif
_cod_data_source_block PPB1
_cod_original_sg_symbol_H-M P-1
_cod_database_code 4500034

loop_
_symmetry_equiv_pos_as_xyz
'x, y, z'
'-x, -y, -z'

loop_
_atom_site_label
_atom_site_type_symbol
_atom_site_fract_x
_atom_site_fract_y
_atom_site_fract_z
_atom_site_U_iso_or_equiv
_atom_site_adp_type
_atom_site_occupancy
_atom_site_symmetry_multiplicity
_atom_site_calc_flag
_atom_site_refinement_flags
C1 C 0.76737(13) 0.33929(11) 0.15507(11) 0.0263(3) Uani 1 1 d .
C2 C 0.72094(12) 0.47590(11) 0.11369(11) 0.0253(3) Uani 1 1 d .
C3 C 0.73364(12) 0.54384(10) -0.00908(11) 0.0250(3) Uani 1 1 d .
C4 C 0.79016(13) 0.47888(11) -0.08939(11) 0.0260(3) Uani 1 1 d .
C5 C 0.83630(13) 0.34197(11) -0.04633(11) 0.0266(3) Uani 1 1 d .
C6 C 0.82425(13) 0.27660(10) 0.07452(11) 0.0277(3) Uani 1 1 d .
H6 H 0.8565 0.1846 0.1032 0.033 Uiso 1 1 calc R
C10 C 0.76480(13) 0.25511(11) 0.28180(11) 0.0280(3) Uani 1 1 d .
C11 C 0.69540(14) 0.15837(11) 0.33469(12) 0.0330(3) Uani 1 1 d .
H11 H 0.6417 0.1521 0.2924 0.040 Uiso 1 1 calc R
C12 C 0.70391(15) 0.07130(12) 0.44828(13) 0.0404(4) Uani 1 1 d .
H12 H 0.6547 0.0067 0.4838 0.048 Uiso 1 1 calc R
C13 C 0.78369(16) 0.07816(13) 0.51002(13) 0.0444(4) Uani 1 1 d .
H13 H 0.7910 0.0176 0.5874 0.053 Uiso 1 1 calc R
C14 C 0.85306(15) 0.17402(14) 0.45837(13) 0.0410(3) Uani 1 1 d .
H14 H 0.9082 0.1789 0.5005 0.049 Uiso 1 1 calc R
C15 C 0.84256(14) 0.26263(12) 0.34572(12) 0.0335(3) Uani 1 1 d .
H15 H 0.8888 0.3291 0.3118 0.040 Uiso 1 1 calc R
C20 C 0.65709(13) 0.54670(10) 0.19809(11) 0.0258(3) Uani 1 1 d .
C21 C 0.53336(13) 0.52535(11) 0.28864(11) 0.0287(3) Uani 1 1 d .
H21 H 0.4910 0.4642 0.2971 0.034 Uiso 1 1 calc R
C22 C 0.47116(14) 0.59167(12) 0.36648(12) 0.0328(3) Uani 1 1 d .
H22 H 0.3855 0.5771 0.4265 0.039 Uiso 1 1 calc R
C23 C 0.53326(15) 0.67923(12) 0.35730(12) 0.0344(3) Uani 1 1 d .
H23 H 0.4909 0.7244 0.4110 0.041 Uiso 1 1 calc R
C24 C 0.65755(14) 0.70014(12) 0.26904(12) 0.0329(3) Uani 1 1 d .
H24 H 0.7014 0.7593 0.2627 0.040 Uiso 1 1 calc R
C25 C 0.71833(13) 0.63542(11) 0.18997(11) 0.0287(3) Uani 1 1 d .
H25 H 0.8030 0.6515 0.1292 0.034 Uiso 1 1 calc R
C30 C 0.68836(14) 0.68921(11) -0.05475(11) 0.0273(3) Uani 1 1 d .
C31 C 0.54024(15) 0.76171(12) -0.03824(12) 0.0351(3) Uani 1 1 d .
H31 H 0.4654 0.7195 0.0015 0.042 Uiso 1 1 calc R
C32 C 0.50132(18) 0.89641(14) -0.07995(14) 0.0475(4) Uani 1 1 d .
H32 H 0.3999 0.9458 -0.0690 0.057 Uiso 1 1 calc R
C33 C 0.6098(2) 0.95833(13) -0.13719(14) 0.0507(4) Uani 1 1 d .
H33 H 0.5830 1.0502 -0.1650 0.061 Uiso 1 1 calc R
C34 C 0.75682(19) 0.88682(13) -0.15382(13) 0.0449(4) Uani 1 1 d .
H34 H 0.8314 0.9294 -0.1931 0.054 Uiso 1 1 calc R
C35 C 0.79625(15) 0.75302(12) -0.11343(12) 0.0338(3) Uani 1 1 d .
H35 H 0.8979 0.7043 -0.1259 0.041 Uiso 1 1 calc R
C40 C 0.80478(13) 0.55161(10) -0.21932(11) 0.0261(3) Uani 1 1 d .
C41 C 0.68207(13) 0.63981(11) -0.26640(11) 0.0279(3) Uani 1 1 d .
H41 H 0.5873 0.6567 -0.2151 0.033 Uiso 1 1 calc R
C42 C 0.69732(14) 0.70296(12) -0.38736(12) 0.0328(3) Uani 1 1 d .
H42 H 0.6127 0.7620 -0.4183 0.039 Uiso 1 1 calc R
C43 C 0.83436(15) 0.68087(12) -0.46318(12) 0.0351(3) Uani 1 1 d .
H43 H 0.8443 0.7245 -0.5460 0.042 Uiso 1 1 calc R
C44 C 0.95706(15) 0.59472(12) -0.41761(12) 0.0344(3) Uani 1 1 d .
H44 H 1.0519 0.5799 -0.4692 0.041 Uiso 1 1 calc R
C45 C 0.94210(14) 0.53011(11) -0.29720(12) 0.0302(3) Uani 1 1 d .
H45 H 1.0269 0.4700 -0.2670 0.036 Uiso 1 1 calc R
C50 C 0.89468(13) 0.26291(11) -0.12262(11) 0.0277(3) Uani 1 1 d .
C51 C 0.81260(13) 0.27812(11) -0.19624(11) 0.0298(3) Uani 1 1 d .
H51 H 0.7203 0.3439 -0.2017 0.036 Uiso 1 1 calc R
C52 C 0.86424(14) 0.19843(12) -0.26123(12) 0.0322(3) Uani 1 1 d .
H52 H 0.8060 0.2083 -0.3092 0.039 Uiso 1 1 calc R
C53 C 1.00065(14) 0.10411(12) -0.25665(12) 0.0328(3) Uani 1 1 d .
H53 H 1.0367 0.0503 -0.3023 0.039 Uiso 1 1 calc R
C54 C 1.08383(14) 0.08901(11) -0.18500(12) 0.0323(3) Uani 1 1 d .
H54 H 1.1778 0.0253 -0.1822 0.039 Uiso 1 1 calc R
C55 C 1.03074(13) 0.16624(11) -0.11747(12) 0.0305(3) Uani 1 1 d .
H55 H 1.0875 0.1534 -0.0670 0.037 Uiso 1 1 calc R

loop_
_atom_site_aniso_label
_atom_site_aniso_U_11
_atom_site_aniso_U_22
_atom_site_aniso_U_33
_atom_site_aniso_U_23
_atom_site_aniso_U_13
_atom_site_aniso_U_12
C1 0.0288(6) 0.0264(6) 0.0240(8) -0.0074(5) -0.0069(5) -0.0095(5)
C2 0.0270(6) 0.0267(6) 0.0236(8) -0.0077(5) -0.0073(5) -0.0091(5)
C3 0.0259(6) 0.0258(5) 0.0236(8) -0.0072(5) -0.0062(5) -0.0091(5)
C4 0.0270(6) 0.0266(6) 0.0248(8) -0.0073(5) -0.0072(5) -0.0091(5)
C5 0.0293(6) 0.0264(6) 0.0256(8) -0.0082(5) -0.0081(6) -0.0089(5)
C6 0.0327(6) 0.0227(5) 0.0275(8) -0.0064(5) -0.0093(6) -0.0084(5)
C10 0.0301(6) 0.0250(5) 0.0226(8) -0.0079(5) -0.0054(5) -0.0035(5)
C11 0.0354(6) 0.0265(6) 0.0300(8) -0.0084(5) -0.0047(6) -0.0067(5)
C12 0.0424(7) 0.0280(6) 0.0309(9) -0.0056(6) 0.0014(7) -0.0061(5)
C13 0.0485(8) 0.0374(7) 0.0213(8) -0.0038(6) -0.0052(7) 0.0016(6)
C14 0.0411(7) 0.0467(8) 0.0269(9) -0.0143(6) -0.0114(7) -0.0008(6)
C15 0.0357(6) 0.0354(6) 0.0264(8) -0.0111(6) -0.0080(6) -0.0065(5)
C20 0.0294(6) 0.0245(5) 0.0212(8) -0.0054(5) -0.0092(6) -0.0057(5)
C21 0.0325(6) 0.0290(6) 0.0247(8) -0.0075(5) -0.0090(6) -0.0090(5)
C22 0.0306(6) 0.0357(6) 0.0264(8) -0.0097(6) -0.0059(6) -0.0064(5)
C23 0.0401(7) 0.0338(6) 0.0288(9) -0.0153(6) -0.0100(6) -0.0035(5)
C24 0.0401(7) 0.0299(6) 0.0328(9) -0.0123(5) -0.0119(6) -0.0095(5)
C25 0.0310(6) 0.0284(6) 0.0258(8) -0.0073(5) -0.0081(6) -0.0091(5)
C30 0.0372(6) 0.0262(6) 0.0185(7) -0.0067(5) -0.0085(6) -0.0088(5)
C31 0.0393(7) 0.0352(7) 0.0268(8) -0.0107(6) -0.0102(6) -0.0053(5)
C32 0.0561(9) 0.0381(7) 0.0392(10) -0.0174(7) -0.0204(8) 0.0072(6)
C33 0.0876(12) 0.0251(6) 0.0352(10) -0.0050(6) -0.0227(9) -0.0113(7)
C34 0.0745(10) 0.0346(7) 0.0293(9) -0.0042(6) -0.0124(8) -0.0268(7)
C35 0.0451(7) 0.0328(6) 0.0252(8) -0.0084(5) -0.0068(6) -0.0160(6)
C40 0.0333(6) 0.0243(5) 0.0241(8) -0.0080(5) -0.0075(6) -0.0112(5)
C41 0.0310(6) 0.0268(6) 0.0253(8) -0.0081(5) -0.0060(6) -0.0097(5)
C42 0.0383(7) 0.0303(6) 0.0284(8) -0.0043(5) -0.0128(6) -0.0108(5)
C43 0.0467(7) 0.0380(7) 0.0206(8) -0.0042(5) -0.0069(6) -0.0200(6)
C44 0.0363(7) 0.0390(7) 0.0277(8) -0.0116(6) -0.0008(6) -0.0168(5)
C45 0.0327(6) 0.0304(6) 0.0288(8) -0.0095(5) -0.0080(6) -0.0107(5)
C50 0.0339(6) 0.0246(5) 0.0233(8) -0.0051(5) -0.0053(6) -0.0121(5)
C51 0.0325(6) 0.0286(6) 0.0269(8) -0.0079(5) -0.0069(6) -0.0099(5)
C52 0.0390(7) 0.0338(6) 0.0270(8) -0.0105(5) -0.0073(6) -0.0140(5)
C53 0.0401(7) 0.0302(6) 0.0284(8) -0.0127(5) -0.0007(6) -0.0141(5)
C54 0.0339(6) 0.0253(6) 0.0331(9) -0.0090(5) -0.0042(6) -0.0089(5)
C55 0.0347(6) 0.0271(6) 0.0301(8) -0.0072(5) -0.0096(6) -0.0107(5)

loop_
_atom_type_symbol
_atom_type_description
_atom_type_scat_dispersion_real
_atom_type_scat_dispersion_imag
_atom_type_scat_source
C C 0.0181 0.0091 'International Tables Vol C Tables 4.2.6.8 and 6.1.1.4'
H H 0.0000 0.0000 'International Tables Vol C Tables 4.2.6.8 and 6.1.1.4'

loop_
_geom_angle_atom_site_label_1
_geom_angle_atom_site_label_2
_geom_angle_atom_site_label_3
_geom_angle
_geom_angle_publ_flag
C6 C1 C2 119.14(11) y
C6 C1 C10 116.57(10) y
C2 C1 C10 124.25(11) y
C1 C2 C3 118.47(11) y
C1 C2 C20 120.60(11) y
C3 C2 C20 120.92(10) y
C4 C3 C2 121.68(10) y
C4 C3 C30 119.23(10) y
C2 C3 C30 119.08(11) y
C3 C4 C5 119.06(11) y
C3 C4 C40 121.29(10) y
C5 C4 C40 119.64(11) y
C6 C5 C4 118.56(11) y
C6 C5 C50 117.61(10) y
C4 C5 C50 123.82(11) y
C1 C6 C5 123.08(10) y
C1 C6 H6 118.5 ?
C5 C6 H6 118.5 ?
C15 C10 C11 118.56(11) y
C15 C10 C1 121.35(11) y
C11 C10 C1 119.81(11) y
C12 C11 C10 120.77(12) y
C12 C11 H11 119.6 ?
C10 C11 H11 119.6 ?
C13 C12 C11 120.17(13) y
C13 C12 H12 119.9 ?
C11 C12 H12 119.9 ?
C12 C13 C14 119.57(13) y
C12 C13 H13 120.2 ?
C14 C13 H13 120.2 ?
C15 C14 C13 120.41(13) y
C15 C14 H14 119.8 ?
C13 C14 H14 119.8 ?
C14 C15 C10 120.50(12) y
C14 C15 H15 119.8 ?
C10 C15 H15 119.8 ?
C21 C20 C25 117.79(12) y
C21 C20 C2 120.34(10) y
C25 C20 C2 121.87(11) y
C22 C21 C20 121.15(11) y
C22 C21 H21 119.4 ?
C20 C21 H21 119.4 ?
C21 C22 C23 120.34(12) y
C21 C22 H22 119.8 ?
C23 C22 H22 119.8 ?
C24 C23 C22 119.28(13) y
C24 C23 H23 120.4 ?
C22 C23 H23 120.4 ?
C23 C24 C25 120.39(11) y
C23 C24 H24 119.8 ?
C25 C24 H24 119.8 ?
C24 C25 C20 121.03(12) y
C24 C25 H25 119.5 ?
C20 C25 H25 119.5 ?
C31 C30 C35 119.05(11) y
C31 C30 C3 121.20(11) y
C35 C30 C3 119.74(11) y
C30 C31 C32 120.04(13) y
C30 C31 H31 120 ?
C32 C31 H31 120 ?
C33 C32 C31 120.21(14) y
C33 C32 H32 119.9 ?
C31 C32 H32 119.9 ?
C34 C33 C32 119.93(12) y
C34 C33 H33 120 ?
C32 C33 H33 120 ?
C33 C34 C35 120.17(14) y
C33 C34 H34 119.9 ?
C35 C34 H34 119.9 ?
C34 C35 C30 120.59(13) y
C34 C35 H35 119.7 ?
C30 C35 H35 119.7 ?
C45 C40 C41 118.09(11) y
C45 C40 C4 120.4(1) y
C41 C40 C4 121.49(11) y
C42 C41 C40 120.54(12) y
C42 C41 H41 119.7 ?
C40 C41 H41 119.7 ?
C43 C42 C41 120.58(11) y
C43 C42 H42 119.7 ?
C41 C42 H42 119.7 ?
C42 C43 C44 119.46(12) y
C42 C43 H43 120.3 ?
C44 C43 H43 120.3 ?
C45 C44 C43 120.19(13) y
C45 C44 H44 119.9 ?
C43 C44 H44 119.9 ?
C44 C45 C40 121.14(11) y
C44 C45 H45 119.4 ?
C40 C45 H45 119.4 ?
C55 C50 C51 118.27(12) y
C55 C50 C5 120.27(10) y
C51 C50 C5 121.38(11) y
C52 C51 C50 120.75(11) y
C52 C51 H51 119.6 ?
C50 C51 H51 119.6 ?
C51 C52 C53 120.34(11) y
C51 C52 H52 119.8 ?
C53 C52 H52 119.8 ?
C54 C53 C52 119.45(12) y
C54 C53 H53 120.3 ?
C52 C53 H53 120.3 ?
C55 C54 C53 120.35(11) y
C55 C54 H54 119.8 ?
C53 C54 H54 119.8 ?
C54 C55 C50 120.81(11) y
C54 C55 H55 119.6 ?
C50 C55 H55 119.6 ?

loop_
_geom_bond_atom_site_label_1
_geom_bond_atom_site_label_2
_geom_bond_distance
_geom_bond_publ_flag
C1 C6 1.3854(18) y
C1 C2 1.4111(16) y
C1 C10 1.4955(17) y
C2 C3 1.4136(17) y
C2 C20 1.4927(18) y
C3 C4 1.4028(18) y
C3 C30 1.5020(15) y
C4 C5 1.4138(16) y
C4 C40 1.4964(17) y
C5 C6 1.3901(17) y
C5 C50 1.4864(18) y
C6 H6 0.95 ?
C10 C15 1.3924(17) y
C10 C11 1.3939(17) y
C11 C12 1.3857(19) y
C11 H11 0.95 ?
C12 C13 1.381(2) y
C12 H12 0.95 ?
C13 C14 1.386(2) y
C13 H13 0.95 ?
C14 C15 1.3845(19) y
C14 H14 0.95 ?
C15 H15 0.95 ?
C20 C21 1.3932(18) y
C20 C25 1.3985(16) y
C21 C22 1.3835(19) y
C21 H21 0.95 ?
C22 C23 1.3860(18) y
C22 H22 0.95 ?
C23 C24 1.383(2) y
C23 H23 0.95 ?
C24 C25 1.3836(19) y
C24 H24 0.95 ?
C25 H25 0.95 ?
C30 C31 1.3880(18) y
C30 C35 1.3912(17) y
C31 C32 1.3933(19) y
C31 H31 0.95 ?
C32 C33 1.382(2) y
C32 H32 0.95 ?
C33 C34 1.376(2) y
C33 H33 0.95 ?
C34 C35 1.3840(18) y
C34 H34 0.95 ?
C35 H35 0.95 ?
C40 C45 1.3931(18) y
C40 C41 1.3956(16) y
C41 C42 1.3861(18) y
C41 H41 0.95 ?
C42 C43 1.380(2) y
C42 H42 0.95 ?
C43 C44 1.3824(18) y
C43 H43 0.95 ?
C44 C45 1.3819(18) y
C44 H44 0.95 ?
C45 H45 0.95 ?
C50 C55 1.3968(17) y
C50 C51 1.3974(16) y
C51 C52 1.3833(18) y
C51 H51 0.95 ?
C52 C53 1.3875(18) y
C52 H52 0.95 ?
C53 C54 1.3854(18) y
C53 H53 0.95 ?
C54 C55 1.3834(19) y
C54 H54 0.95 ?
C55 H55 0.95 ?

loop_
_cod_related_entry_id
_cod_related_entry_database
_cod_related_entry_code
1 ChemSpider 277761
